data_1525592
loop_
_publ_author_name
'Awana, V.P.S.'
'Malik, S.K.'
'Yelon, W.B.'
'Cardoso, C.A.'
'de Lima, O.F.'
'Gupta, A.'
'Narlikar, A.V.'
'Sedky, A.'

_publ_section_title
;
 Neutron diffraction on Er1-x Cax Ba2 Cu3 O7-d (0.0<x<0.3) system:
 possible oxygen vacancies in Cu-O2 planes
;
_journal_name_full 'Physica C (Amsterdam)'
_journal_page_first 197
_journal_page_last 204
_journal_volume 338
_journal_year 2000
_chemical_formula_sum 'Ba2 Ca0.09 Cu3 Er0.91 O6.92'
_chemical_name_systematic '(Er0.91 Ca0.09) Ba2 Cu3 O6.92'
_space_group_IT_number 47
_symmetry_space_group_name_Hall '-P 2 2'
_symmetry_space_group_name_H-M 'P m m m'
_cell_angle_alpha 90
_cell_angle_beta 90
_cell_angle_gamma 90
_cell_formula_units_Z 1
_cell_length_a 3.8261
_cell_length_b 3.88536
_cell_length_c 11.69967
_cell_volume 173.925
_citation_journal_id_ASTM PHYCE6
_cod_data_source_file Awana_PHYCE6_2000_429.cif
_cod_data_source_block Ba2Ca0.09Cu3Er0.91O6.92
_cod_original_cell_volume 173.9247
_cod_database_code 1525592

loop_
_symmetry_equiv_pos_as_xyz
x,y,z
-x,-y,z
x,-y,-z
-x,y,-z
-x,-y,-z
x,y,-z
-x,y,z
x,-y,z

loop_
_atom_site_label
_atom_site_type_symbol
_atom_site_fract_x
_atom_site_fract_y
_atom_site_fract_z
_atom_site_occupancy
_atom_site_U_iso_or_equiv
Cu1 Cu+2 0 0 0 1 0.0
O5 O-2 0 0 0.15923 1 0.0
Ba1 Ba+2 0.5 0.5 0.18604 1 0.0
O4 O-2 0 0.5 0.3786 0.991 0.0
Cu2 Cu+2 0 0 0.35577 1 0.0
Er1 Er+3 0.5 0.5 0.5 0.908 0.0
O2 O-2 0.5 0 0 0.098 0.0
Ca1 Ca+2 0.5 0.5 0.5 0.092 0.0
O1 O-2 0 0.5 0 0.854 0.0
O3 O-2 0.5 0 0.3786 0.991 0.0
